data_1576866
loop_
_publ_author_name
'Reith, Sascha'
'Oberdorf, Kai'
'Mart&#xed;nez, Sebsti&#xe1;n'
'Landgraf, Jann B.'
'Ahrens, Alena'
'Jakobi, Felix'
'Xie, Xiulan'
'Lichtenberg, Crispin'

_publ_section_title
;
 The bismuth phosphanides Bi(PR<sub>2</sub>)<sub>3</sub>: sources of
 phosphanyl radicals, P-inversion, and reversible olefin insertion.
;
_journal_issue 10
_journal_name_full 'Chemical science'
_journal_page_first 5183
_journal_page_last 5191
_journal_paper_doi 10.1039/d5sc07240a
_journal_volume 17
_journal_year 2026
_chemical_formula_moiety 'C30 H60 Bi P3'
_chemical_formula_sum 'C30 H60 Bi P3'
_chemical_formula_weight 722.67
_space_group_crystal_system triclinic
_space_group_IT_number 2
_space_group_name_Hall '-P 1'
_space_group_name_H-M_alt 'P -1'
_atom_sites_solution_hydrogens geom
_atom_sites_solution_primary dual
_audit_creation_date 2024-06-20
_audit_creation_method
;
Olex2 1.5
(compiled 2024.02.16 svn.r378c4104 for OlexSys, GUI svn.r6928)
;
_audit_update_record
;
2025-11-11 deposited with the CCDC.	2025-12-22 downloaded from the CCDC.
;
_cell_angle_alpha 105.555(10)
_cell_angle_beta 90.969(10)
_cell_angle_gamma 115.023(9)
_cell_formula_units_Z 2
_cell_length_a 10.6674(18)
_cell_length_b 11.2245(18)
_cell_length_c 16.111(3)
_cell_measurement_reflns_used 9121
_cell_measurement_temperature 100.00
_cell_measurement_theta_max 29.936
_cell_measurement_theta_min 2.336
_cell_volume 1665.1(5)
_computing_cell_refinement 'SAINT V8.40B (?, 2016)'
_computing_data_reduction 'SAINT V8.40B (?, 2016)'
_computing_molecular_graphics 'Olex2 1.5 (Dolomanov et al., 2009)'
_computing_publication_material 'Olex2 1.5 (Dolomanov et al., 2009)'
_computing_structure_refinement 'XL  (Sheldrick, 2008)'
_computing_structure_solution 'SHELXT 2018/2 (Sheldrick, 2018)'
_diffrn_ambient_temperature 100.00
_diffrn_measured_fraction_theta_full 1.000
_diffrn_measured_fraction_theta_max 0.999
_diffrn_measurement_device_type 'Bruker Apex-II CCD'
_diffrn_radiation_type MoK\a
_diffrn_radiation_wavelength 0.71073
_diffrn_reflns_av_R_equivalents 0.0524
_diffrn_reflns_av_unetI/netI 0.0201
_diffrn_reflns_Laue_measured_fraction_full 1.000
_diffrn_reflns_Laue_measured_fraction_max 0.999
_diffrn_reflns_limit_h_max 15
_diffrn_reflns_limit_h_min -15
_diffrn_reflns_limit_k_max 15
_diffrn_reflns_limit_k_min -15
_diffrn_reflns_limit_l_max 22
_diffrn_reflns_limit_l_min -22
_diffrn_reflns_number 138525
_diffrn_reflns_point_group_measured_fraction_full 1.000
_diffrn_reflns_point_group_measured_fraction_max 0.999
_diffrn_reflns_theta_full 25.242
_diffrn_reflns_theta_max 30.047
_diffrn_reflns_theta_min 2.102
_diffrn_source_current 1.0
_diffrn_source_power 0.05
_diffrn_source_voltage 50.0
_exptl_absorpt_coefficient_mu 5.455
_exptl_absorpt_correction_T_max 0.7460
_exptl_absorpt_correction_T_min 0.6323
_exptl_absorpt_correction_type multi-scan
_exptl_absorpt_process_details
;
SADABS-2016/2 (Bruker,2016/2) was used for absorption correction.
wR2(int) was 0.0915 before and 0.0603 after correction.
The Ratio of minimum to maximum transmission is 0.8476.
The \l/2 correction factor is Not present.
;
_exptl_crystal_colour 'clear light orange'
_exptl_crystal_colour_lustre clear
_exptl_crystal_colour_modifier light
_exptl_crystal_colour_primary orange
_exptl_crystal_density_diffrn 1.441
_exptl_crystal_description plate
_exptl_crystal_F_000 736
_exptl_crystal_size_max 0.117
_exptl_crystal_size_mid 0.106
_exptl_crystal_size_min 0.05
_refine_diff_density_max 0.777
_refine_diff_density_min -0.869
_refine_diff_density_rms 0.073
_refine_ls_extinction_method none
_refine_ls_goodness_of_fit_ref 1.069
_refine_ls_hydrogen_treatment constr
_refine_ls_matrix_type full
_refine_ls_number_parameters 316
_refine_ls_number_reflns 9739
_refine_ls_number_restraints 0
_refine_ls_restrained_S_all 1.069
_refine_ls_R_factor_all 0.0175
_refine_ls_R_factor_gt 0.0156
_refine_ls_shift/su_max 0.002
_refine_ls_shift/su_mean 0.000
_refine_ls_structure_factor_coef Fsqd
_refine_ls_weighting_details 'w=1/[\s^2^(Fo^2^)+(0.0102P)^2^+0.7884P] where P=(Fo^2^+2Fc^2^)/3'
_refine_ls_weighting_scheme calc
_refine_ls_wR_factor_gt 0.0312
_refine_ls_wR_factor_ref 0.0317
_reflns_Friedel_coverage 0.000
_reflns_number_gt 9285
_reflns_number_total 9739
_reflns_threshold_expression 'I > 2\s(I)'
_cod_data_source_file d5sc07240a2.cif
_cod_data_source_block srpx21a_1
_cod_database_code 1576866
_shelx_space_group_comment
;
The symmetry employed for this shelxl refinement is uniquely defined
by the following loop, which should always be used as a source of
symmetry information in preference to the above space-group names.
They are only intended as comments.
;
_shelx_estimated_absorpt_t_max 0.772
_shelx_estimated_absorpt_t_min 0.568
_olex2_refinement_description
;
1. Fixed Uiso
 At 1.2 times of:
  All C(H) groups, All C(H,H) groups
 At 1.5 times of:
  All C(H,H,H) groups
2.a Ternary CH refined with riding coordinates:
 C5(H5), C15(H15), C25(H25)
2.b Secondary CH2 refined with riding coordinates:
 C10(H10A,H10B), C6(H6A,H6B), C9(H9A,H9B), C20(H20A,H20B), C8(H8A,H8B), C7(H7A,
 H7B), C27(H27A,H27B), C26(H26A,H26B), C16(H16A,H16B), C19(H19A,H19B), C30(H30A,
 H30B), C29(H29A,H29B), C28(H28A,H28B), C17(H17A,H17B), C18(H18A,H18B)
2.c Idealised Me refined as rotating group:
 C3(H3A,H3B,H3C), C4(H4A,H4B,H4C), C12(H12A,H12B,H12C), C23(H23A,H23B,H23C),
 C2(H2A,H2B,H2C), C14(H14A,H14B,H14C), C24(H24A,H24B,H24C), C13(H13A,H13B,H13C),
  C22(H22A,H22B,H22C)
;
_olex2_submission_special_instructions 'No special instructions were received'

loop_
_space_group_symop_operation_xyz
'x, y, z'
'-x, -y, -z'

loop_
_atom_site_label
_atom_site_type_symbol
_atom_site_fract_x
_atom_site_fract_y
_atom_site_fract_z
_atom_site_U_iso_or_equiv
_atom_site_adp_type
_atom_site_occupancy
_atom_site_site_symmetry_order
_atom_site_calc_flag
_atom_site_refinement_flags_posn
_atom_site_refinement_flags_adp
_atom_site_refinement_flags_occupancy
_atom_site_disorder_assembly
_atom_site_disorder_group
Bi1 Bi 0.46967(2) 0.62788(2) 0.15866(2) 0.01160(2) Uani 1 1 d . . . . .
P3 P 0.70584(4) 0.80724(4) 0.26407(3) 0.01307(7) Uani 1 1 d . . . . .
P1 P 0.34838(4) 0.79546(4) 0.17620(3) 0.01270(7) Uani 1 1 d . . . . .
P2 P 0.33707(4) 0.48712(4) 0.26583(3) 0.01282(7) Uani 1 1 d . . . . .
C3 C 0.41151(18) 0.77390(18) -0.00270(11) 0.0200(3) Uani 1 1 d . . . . .
H3A H 0.497565 0.860604 0.017737 0.030 Uiso 1 1 calc R U . . .
H3B H 0.374069 0.761403 -0.062026 0.030 Uiso 1 1 calc R U . . .
H3C H 0.432089 0.696729 -0.002557 0.030 Uiso 1 1 calc R U . . .
C5 C 0.49430(16) 0.97037(15) 0.23069(10) 0.0146(3) Uani 1 1 d . . . . .
H5 H 0.539686 0.960241 0.281484 0.017 Uiso 1 1 calc R U . . .
C1 C 0.30336(16) 0.77852(16) 0.05784(10) 0.0151(3) Uani 1 1 d . . . . .
C10 C 0.43478(17) 1.07267(16) 0.27086(11) 0.0186(3) Uani 1 1 d . . . . .
H10A H 0.390511 1.089632 0.223616 0.022 Uiso 1 1 calc R U . . .
H10B H 0.361762 1.031672 0.305544 0.022 Uiso 1 1 calc R U . . .
C6 C 0.61341(16) 1.03428(16) 0.18098(11) 0.0161(3) Uani 1 1 d . . . . .
H6A H 0.653704 0.969190 0.158262 0.019 Uiso 1 1 calc R U . . .
H6B H 0.576123 1.050797 0.130729 0.019 Uiso 1 1 calc R U . . .
C15 C 0.22867(16) 0.57685(16) 0.31269(10) 0.0141(3) Uani 1 1 d . . . . .
H15 H 0.183963 0.593544 0.264742 0.017 Uiso 1 1 calc R U . . .
C25 C 0.69150(16) 0.75552(16) 0.36583(10) 0.0132(3) Uani 1 1 d . . . . .
H25 H 0.594925 0.738914 0.378173 0.016 Uiso 1 1 calc R U . . .
C4 C 0.26718(18) 0.89617(17) 0.05517(11) 0.0194(3) Uani 1 1 d . . . . .
H4A H 0.200271 0.900970 0.095329 0.029 Uiso 1 1 calc R U . . .
H4B H 0.225643 0.878891 -0.004137 0.029 Uiso 1 1 calc R U . . .
H4C H 0.352515 0.983768 0.072603 0.029 Uiso 1 1 calc R U . . .
C12 C 0.30416(19) 0.27091(17) 0.11978(11) 0.0222(3) Uani 1 1 d . . . . .
H12A H 0.340273 0.331149 0.082943 0.033 Uiso 1 1 calc R U . . .
H12B H 0.246793 0.175893 0.082934 0.033 Uiso 1 1 calc R U . . .
H12C H 0.382597 0.274594 0.154684 0.033 Uiso 1 1 calc R U . . .
C11 C 0.21438(17) 0.31974(16) 0.18067(10) 0.0161(3) Uani 1 1 d . . . . .
C9 C 0.54908(19) 1.20978(18) 0.32930(12) 0.0241(4) Uani 1 1 d . . . . .
H9A H 0.508728 1.275235 0.350617 0.029 Uiso 1 1 calc R U . . .
H9B H 0.585470 1.194668 0.380511 0.029 Uiso 1 1 calc R U . . .
C23 C 0.80470(19) 0.60741(19) 0.17186(12) 0.0249(4) Uani 1 1 d . . . . .
H23A H 0.801171 0.573838 0.222410 0.037 Uiso 1 1 calc R U . . .
H23B H 0.878564 0.596988 0.139812 0.037 Uiso 1 1 calc R U . . .
H23C H 0.714414 0.553789 0.133591 0.037 Uiso 1 1 calc R U . . .
C20 C 0.32863(16) 0.71657(16) 0.37812(10) 0.0160(3) Uani 1 1 d . . . . .
H20A H 0.377558 0.700362 0.423545 0.019 Uiso 1 1 calc R U . . .
H20B H 0.400097 0.771051 0.347430 0.019 Uiso 1 1 calc R U . . .
C21 C 0.83579(16) 0.75956(18) 0.20265(10) 0.0180(3) Uani 1 1 d . . . . .
C2 C 0.16950(17) 0.64188(17) 0.02421(11) 0.0201(3) Uani 1 1 d . . . . .
H2A H 0.190833 0.565030 0.023997 0.030 Uiso 1 1 calc R U . . .
H2B H 0.133154 0.630356 -0.035156 0.030 Uiso 1 1 calc R U . . .
H2C H 0.099142 0.643098 0.062320 0.030 Uiso 1 1 calc R U . . .
C14 C 0.10238(18) 0.33077(18) 0.12695(11) 0.0212(3) Uani 1 1 d . . . . .
H14A H 0.044646 0.360816 0.165810 0.032 Uiso 1 1 calc R U . . .
H14B H 0.043228 0.240477 0.084920 0.032 Uiso 1 1 calc R U . . .
H14C H 0.147499 0.398093 0.095718 0.032 Uiso 1 1 calc R U . . .
C8 C 0.66907(19) 1.27200(18) 0.28006(13) 0.0252(4) Uani 1 1 d . . . . .
H8A H 0.744434 1.356857 0.320536 0.030 Uiso 1 1 calc R U . . .
H8B H 0.635119 1.297896 0.233311 0.030 Uiso 1 1 calc R U . . .
C7 C 0.72784(18) 1.17045(17) 0.24008(12) 0.0223(3) Uani 1 1 d . . . . .
H7A H 0.771181 1.152492 0.287216 0.027 Uiso 1 1 calc R U . . .
H7B H 0.801490 1.211748 0.205843 0.027 Uiso 1 1 calc R U . . .
C27 C 0.66326(19) 0.59471(18) 0.45361(11) 0.0217(3) Uani 1 1 d . . . . .
H27A H 0.563589 0.573236 0.456143 0.026 Uiso 1 1 calc R U . . .
H27B H 0.675235 0.512633 0.455460 0.026 Uiso 1 1 calc R U . . .
C26 C 0.70173(17) 0.62475(16) 0.36792(10) 0.0156(3) Uani 1 1 d . . . . .
H26A H 0.798242 0.636635 0.362122 0.019 Uiso 1 1 calc R U . . .
H26B H 0.637521 0.545918 0.318327 0.019 Uiso 1 1 calc R U . . .
C16 C 0.11426(17) 0.49520(17) 0.35984(11) 0.0177(3) Uani 1 1 d . . . . .
H16A H 0.046672 0.407142 0.317571 0.021 Uiso 1 1 calc R U . . .
H16B H 0.157203 0.473256 0.405000 0.021 Uiso 1 1 calc R U . . .
C19 C 0.25222(18) 0.79924(18) 0.42146(12) 0.0227(4) Uani 1 1 d . . . . .
H19A H 0.210932 0.823645 0.376942 0.027 Uiso 1 1 calc R U . . .
H19B H 0.319769 0.886027 0.464800 0.027 Uiso 1 1 calc R U . . .
C30 C 0.78855(18) 0.87843(17) 0.44336(10) 0.0196(3) Uani 1 1 d . . . . .
H30A H 0.886844 0.895455 0.439241 0.023 Uiso 1 1 calc R U . . .
H30B H 0.780071 0.962308 0.441772 0.023 Uiso 1 1 calc R U . . .
C29 C 0.7499(2) 0.84888(19) 0.52930(11) 0.0242(4) Uani 1 1 d . . . . .
H29A H 0.816537 0.926630 0.578491 0.029 Uiso 1 1 calc R U . . .
H29B H 0.655073 0.841567 0.536009 0.029 Uiso 1 1 calc R U . . .
C24 C 0.97835(17) 0.8440(2) 0.26168(11) 0.0230(4) Uani 1 1 d . . . . .
H24A H 0.975596 0.811911 0.312802 0.034 Uiso 1 1 calc R U . . .
H24B H 0.998995 0.941842 0.280586 0.034 Uiso 1 1 calc R U . . .
H24C H 1.051337 0.832198 0.229274 0.034 Uiso 1 1 calc R U . . .
C28 C 0.7531(2) 0.7161(2) 0.53237(11) 0.0251(4) Uani 1 1 d . . . . .
H28A H 0.718984 0.695630 0.586080 0.030 Uiso 1 1 calc R U . . .
H28B H 0.850797 0.728567 0.534690 0.030 Uiso 1 1 calc R U . . .
C13 C 0.14434(19) 0.20916(17) 0.22659(11) 0.0217(3) Uani 1 1 d . . . . .
H13A H 0.216552 0.201154 0.259930 0.033 Uiso 1 1 calc R U . . .
H13B H 0.086474 0.120189 0.182915 0.033 Uiso 1 1 calc R U . . .
H13C H 0.085441 0.235787 0.266142 0.033 Uiso 1 1 calc R U . . .
C17 C 0.03744(17) 0.57815(18) 0.40234(12) 0.0216(3) Uani 1 1 d . . . . .
H17A H -0.011282 0.593793 0.356507 0.026 Uiso 1 1 calc R U . . .
H17B H -0.034154 0.524269 0.433230 0.026 Uiso 1 1 calc R U . . .
C18 C 0.13667(19) 0.71680(19) 0.46661(13) 0.0267(4) Uani 1 1 d . . . . .
H18A H 0.178700 0.701725 0.515736 0.032 Uiso 1 1 calc R U . . .
H18B H 0.083941 0.769491 0.490381 0.032 Uiso 1 1 calc R U . . .
C22 C 0.84263(19) 0.8104(2) 0.12259(12) 0.0285(4) Uani 1 1 d . . . . .
H22A H 0.916012 0.798152 0.090844 0.043 Uiso 1 1 calc R U . . .
H22B H 0.863937 0.908408 0.141478 0.043 Uiso 1 1 calc R U . . .
H22C H 0.752298 0.757200 0.084357 0.043 Uiso 1 1 calc R U . . .

loop_
_atom_site_aniso_label
_atom_site_aniso_U_11
_atom_site_aniso_U_22
_atom_site_aniso_U_33
_atom_site_aniso_U_23
_atom_site_aniso_U_13
_atom_site_aniso_U_12
Bi1 0.01119(3) 0.01092(3) 0.01161(3) 0.00333(2) 0.00099(2) 0.00401(2)
P3 0.01235(17) 0.01177(17) 0.01354(18) 0.00415(14) 0.00061(14) 0.00379(14)
P1 0.01234(17) 0.01197(18) 0.01377(18) 0.00506(14) 0.00226(14) 0.00470(15)
P2 0.01207(17) 0.01199(18) 0.01386(18) 0.00462(14) 0.00097(14) 0.00448(15)
C3 0.0240(8) 0.0218(8) 0.0154(7) 0.0082(6) 0.0043(6) 0.0096(7)
C5 0.0146(7) 0.0110(7) 0.0160(7) 0.0038(6) 0.0006(6) 0.0041(6)
C1 0.0160(7) 0.0145(7) 0.0141(7) 0.0053(6) -0.0001(6) 0.0056(6)
C10 0.0177(8) 0.0133(7) 0.0211(8) 0.0016(6) 0.0034(6) 0.0056(6)
C6 0.0155(7) 0.0133(7) 0.0197(8) 0.0065(6) 0.0033(6) 0.0055(6)
C15 0.0128(7) 0.0150(7) 0.0156(7) 0.0057(6) 0.0024(6) 0.0064(6)
C25 0.0122(7) 0.0144(7) 0.0120(7) 0.0025(6) 0.0018(5) 0.0061(6)
C4 0.0204(8) 0.0188(8) 0.0208(8) 0.0083(7) 0.0002(6) 0.0091(7)
C12 0.0282(9) 0.0147(8) 0.0220(8) 0.0035(6) 0.0041(7) 0.0092(7)
C11 0.0171(7) 0.0118(7) 0.0165(7) 0.0045(6) -0.0001(6) 0.0037(6)
C9 0.0254(9) 0.0149(8) 0.0247(9) -0.0014(7) 0.0011(7) 0.0067(7)
C23 0.0227(9) 0.0285(9) 0.0211(8) 0.0000(7) 0.0070(7) 0.0137(8)
C20 0.0141(7) 0.0151(7) 0.0182(7) 0.0049(6) 0.0037(6) 0.0059(6)
C21 0.0128(7) 0.0245(8) 0.0145(7) 0.0056(6) 0.0031(6) 0.0064(6)
C2 0.0187(8) 0.0162(8) 0.0200(8) 0.0048(6) -0.0030(6) 0.0035(6)
C14 0.0190(8) 0.0193(8) 0.0199(8) 0.0059(7) -0.0043(6) 0.0039(7)
C8 0.0229(9) 0.0136(8) 0.0308(10) 0.0021(7) -0.0005(7) 0.0035(7)
C7 0.0155(8) 0.0169(8) 0.0284(9) 0.0053(7) 0.0017(7) 0.0027(6)
C27 0.0226(8) 0.0241(9) 0.0215(8) 0.0124(7) 0.0036(7) 0.0098(7)
C26 0.0167(7) 0.0158(7) 0.0157(7) 0.0057(6) 0.0027(6) 0.0080(6)
C16 0.0147(7) 0.0181(8) 0.0210(8) 0.0086(6) 0.0049(6) 0.0062(6)
C19 0.0188(8) 0.0169(8) 0.0303(9) 0.0028(7) 0.0057(7) 0.0085(7)
C30 0.0223(8) 0.0167(8) 0.0155(7) -0.0002(6) 0.0003(6) 0.0079(7)
C29 0.0277(9) 0.0295(9) 0.0132(8) 0.0010(7) 0.0010(7) 0.0138(8)
C24 0.0133(7) 0.0314(10) 0.0216(8) 0.0095(7) 0.0028(6) 0.0066(7)
C28 0.0276(9) 0.0363(10) 0.0144(8) 0.0105(7) 0.0024(7) 0.0154(8)
C13 0.0247(9) 0.0133(7) 0.0231(8) 0.0076(6) 0.0011(7) 0.0036(7)
C17 0.0152(8) 0.0252(9) 0.0257(9) 0.0086(7) 0.0075(7) 0.0093(7)
C18 0.0213(9) 0.0270(9) 0.0303(10) 0.0039(8) 0.0119(7) 0.0119(8)
C22 0.0176(8) 0.0450(12) 0.0183(8) 0.0142(8) 0.0052(7) 0.0069(8)

loop_
_atom_type_symbol
_atom_type_description
_atom_type_scat_dispersion_real
_atom_type_scat_dispersion_imag
_atom_type_scat_source
C C 0.0033 0.0016 'International Tables Vol C Tables 4.2.6.8 and 6.1.1.4'
H H 0.0000 0.0000 'International Tables Vol C Tables 4.2.6.8 and 6.1.1.4'
Bi Bi -4.1077 10.2566 'International Tables Vol C Tables 4.2.6.8 and 6.1.1.4'
P P 0.1023 0.0942 'International Tables Vol C Tables 4.2.6.8 and 6.1.1.4'

loop_
_geom_angle_atom_site_label_1
_geom_angle_atom_site_label_2
_geom_angle_atom_site_label_3
_geom_angle
_geom_angle_site_symmetry_1
_geom_angle_site_symmetry_3
_geom_angle_publ_flag
P3 Bi1 P1 97.168(19) . . ?
P3 Bi1 P2 99.515(19) . . ?
P1 Bi1 P2 98.902(16) . . ?
C25 P3 Bi1 105.14(5) . . ?
C25 P3 C21 109.46(7) . . ?
C21 P3 Bi1 100.40(5) . . ?
C5 P1 Bi1 103.77(5) . . ?
C5 P1 C1 109.18(7) . . ?
C1 P1 Bi1 100.73(5) . . ?
C15 P2 Bi1 102.47(5) . . ?
C15 P2 C11 106.88(7) . . ?
C11 P2 Bi1 98.46(5) . . ?
H3A C3 H3B 109.5 . . ?
H3A C3 H3C 109.5 . . ?
H3B C3 H3C 109.5 . . ?
C1 C3 H3A 109.5 . . ?
C1 C3 H3B 109.5 . . ?
C1 C3 H3C 109.5 . . ?
P1 C5 H5 105.2 . . ?
C10 C5 P1 110.05(11) . . ?
C10 C5 H5 105.2 . . ?
C6 C5 P1 119.55(11) . . ?
C6 C5 H5 105.2 . . ?
C6 C5 C10 110.52(13) . . ?
C3 C1 P1 117.70(11) . . ?
C3 C1 C4 109.51(13) . . ?
C3 C1 C2 108.42(13) . . ?
C4 C1 P1 108.29(11) . . ?
C4 C1 C2 108.14(13) . . ?
C2 C1 P1 104.34(11) . . ?
C5 C10 H10A 109.3 . . ?
C5 C10 H10B 109.3 . . ?
H10A C10 H10B 108.0 . . ?
C9 C10 C5 111.50(14) . . ?
C9 C10 H10A 109.3 . . ?
C9 C10 H10B 109.3 . . ?
C5 C6 H6A 109.5 . . ?
C5 C6 H6B 109.5 . . ?
H6A C6 H6B 108.0 . . ?
C7 C6 C5 110.90(14) . . ?
C7 C6 H6A 109.5 . . ?
C7 C6 H6B 109.5 . . ?
P2 C15 H15 109.1 . . ?
C20 C15 P2 107.31(10) . . ?
C20 C15 H15 109.1 . . ?
C16 C15 P2 113.33(11) . . ?
C16 C15 H15 109.1 . . ?
C16 C15 C20 108.92(13) . . ?
P3 C25 H25 104.5 . . ?
C26 C25 P3 121.03(11) . . ?
C26 C25 H25 104.5 . . ?
C26 C25 C30 110.33(13) . . ?
C30 C25 P3 110.28(11) . . ?
C30 C25 H25 104.5 . . ?
C1 C4 H4A 109.5 . . ?
C1 C4 H4B 109.5 . . ?
C1 C4 H4C 109.5 . . ?
H4A C4 H4B 109.5 . . ?
H4A C4 H4C 109.5 . . ?
H4B C4 H4C 109.5 . . ?
H12A C12 H12B 109.5 . . ?
H12A C12 H12C 109.5 . . ?
H12B C12 H12C 109.5 . . ?
C11 C12 H12A 109.5 . . ?
C11 C12 H12B 109.5 . . ?
C11 C12 H12C 109.5 . . ?
C12 C11 P2 107.63(11) . . ?
C12 C11 C13 106.51(13) . . ?
C14 C11 P2 114.42(11) . . ?
C14 C11 C12 109.64(14) . . ?
C14 C11 C13 109.80(14) . . ?
C13 C11 P2 108.53(11) . . ?
C10 C9 H9A 109.4 . . ?
C10 C9 H9B 109.4 . . ?
H9A C9 H9B 108.0 . . ?
C8 C9 C10 111.15(15) . . ?
C8 C9 H9A 109.4 . . ?
C8 C9 H9B 109.4 . . ?
H23A C23 H23B 109.5 . . ?
H23A C23 H23C 109.5 . . ?
H23B C23 H23C 109.5 . . ?
C21 C23 H23A 109.5 . . ?
C21 C23 H23B 109.5 . . ?
C21 C23 H23C 109.5 . . ?
C15 C20 H20A 109.1 . . ?
C15 C20 H20B 109.1 . . ?
H20A C20 H20B 107.9 . . ?
C19 C20 C15 112.30(13) . . ?
C19 C20 H20A 109.1 . . ?
C19 C20 H20B 109.1 . . ?
C23 C21 P3 117.93(12) . . ?
C23 C21 C24 109.51(14) . . ?
C23 C21 C22 108.60(15) . . ?
C24 C21 P3 106.77(11) . . ?
C22 C21 P3 104.99(12) . . ?
C22 C21 C24 108.69(14) . . ?
C1 C2 H2A 109.5 . . ?
C1 C2 H2B 109.5 . . ?
C1 C2 H2C 109.5 . . ?
H2A C2 H2B 109.5 . . ?
H2A C2 H2C 109.5 . . ?
H2B C2 H2C 109.5 . . ?
C11 C14 H14A 109.5 . . ?
C11 C14 H14B 109.5 . . ?
C11 C14 H14C 109.5 . . ?
H14A C14 H14B 109.5 . . ?
H14A C14 H14C 109.5 . . ?
H14B C14 H14C 109.5 . . ?
C9 C8 H8A 109.4 . . ?
C9 C8 H8B 109.4 . . ?
C9 C8 C7 111.38(15) . . ?
H8A C8 H8B 108.0 . . ?
C7 C8 H8A 109.4 . . ?
C7 C8 H8B 109.4 . . ?
C6 C7 H7A 109.4 . . ?
C6 C7 H7B 109.4 . . ?
C8 C7 C6 111.33(14) . . ?
C8 C7 H7A 109.4 . . ?
C8 C7 H7B 109.4 . . ?
H7A C7 H7B 108.0 . . ?
H27A C27 H27B 107.9 . . ?
C26 C27 H27A 109.2 . . ?
C26 C27 H27B 109.2 . . ?
C28 C27 H27A 109.2 . . ?
C28 C27 H27B 109.2 . . ?
C28 C27 C26 111.95(14) . . ?
C25 C26 C27 110.08(13) . . ?
C25 C26 H26A 109.6 . . ?
C25 C26 H26B 109.6 . . ?
C27 C26 H26A 109.6 . . ?
C27 C26 H26B 109.6 . . ?
H26A C26 H26B 108.2 . . ?
C15 C16 H16A 109.5 . . ?
C15 C16 H16B 109.5 . . ?
H16A C16 H16B 108.1 . . ?
C17 C16 C15 110.79(13) . . ?
C17 C16 H16A 109.5 . . ?
C17 C16 H16B 109.5 . . ?
C20 C19 H19A 109.4 . . ?
C20 C19 H19B 109.4 . . ?
C20 C19 C18 111.03(14) . . ?
H19A C19 H19B 108.0 . . ?
C18 C19 H19A 109.4 . . ?
C18 C19 H19B 109.4 . . ?
C25 C30 H30A 109.6 . . ?
C25 C30 H30B 109.6 . . ?
H30A C30 H30B 108.1 . . ?
C29 C30 C25 110.25(14) . . ?
C29 C30 H30A 109.6 . . ?
C29 C30 H30B 109.6 . . ?
C30 C29 H29A 109.3 . . ?
C30 C29 H29B 109.3 . . ?
H29A C29 H29B 108.0 . . ?
C28 C29 C30 111.46(14) . . ?
C28 C29 H29A 109.3 . . ?
C28 C29 H29B 109.3 . . ?
C21 C24 H24A 109.5 . . ?
C21 C24 H24B 109.5 . . ?
C21 C24 H24C 109.5 . . ?
H24A C24 H24B 109.5 . . ?
H24A C24 H24C 109.5 . . ?
H24B C24 H24C 109.5 . . ?
C27 C28 H28A 109.2 . . ?
C27 C28 H28B 109.2 . . ?
C29 C28 C27 111.95(14) . . ?
C29 C28 H28A 109.2 . . ?
C29 C28 H28B 109.2 . . ?
H28A C28 H28B 107.9 . . ?
C11 C13 H13A 109.5 . . ?
C11 C13 H13B 109.5 . . ?
C11 C13 H13C 109.5 . . ?
H13A C13 H13B 109.5 . . ?
H13A C13 H13C 109.5 . . ?
H13B C13 H13C 109.5 . . ?
C16 C17 H17A 109.2 . . ?
C16 C17 H17B 109.2 . . ?
H17A C17 H17B 107.9 . . ?
C18 C17 C16 112.00(14) . . ?
C18 C17 H17A 109.2 . . ?
C18 C17 H17B 109.2 . . ?
C19 C18 H18A 109.6 . . ?
C19 C18 H18B 109.6 . . ?
C17 C18 C19 110.23(15) . . ?
C17 C18 H18A 109.6 . . ?
C17 C18 H18B 109.6 . . ?
H18A C18 H18B 108.1 . . ?
C21 C22 H22A 109.5 . . ?
C21 C22 H22B 109.5 . . ?
C21 C22 H22C 109.5 . . ?
H22A C22 H22B 109.5 . . ?
H22A C22 H22C 109.5 . . ?
H22B C22 H22C 109.5 . . ?

loop_
_geom_bond_atom_site_label_1
_geom_bond_atom_site_label_2
_geom_bond_distance
_geom_bond_site_symmetry_2
_geom_bond_publ_flag
Bi1 P3 2.6486(7) . ?
Bi1 P1 2.6605(5) . ?
Bi1 P2 2.6709(6) . ?
P3 C25 1.8687(16) . ?
P3 C21 1.8914(17) . ?
P1 C5 1.8687(16) . ?
P1 C1 1.8975(16) . ?
P2 C15 1.8784(16) . ?
P2 C11 1.8979(17) . ?
C3 H3A 0.9800 . ?
C3 H3B 0.9800 . ?
C3 H3C 0.9800 . ?
C3 C1 1.532(2) . ?
C5 H5 1.0000 . ?
C5 C10 1.540(2) . ?
C5 C6 1.530(2) . ?
C1 C4 1.535(2) . ?
C1 C2 1.536(2) . ?
C10 H10A 0.9900 . ?
C10 H10B 0.9900 . ?
C10 C9 1.529(2) . ?
C6 H6A 0.9900 . ?
C6 H6B 0.9900 . ?
C6 C7 1.528(2) . ?
C15 H15 1.0000 . ?
C15 C20 1.539(2) . ?
C15 C16 1.538(2) . ?
C25 H25 1.0000 . ?
C25 C26 1.526(2) . ?
C25 C30 1.536(2) . ?
C4 H4A 0.9800 . ?
C4 H4B 0.9800 . ?
C4 H4C 0.9800 . ?
C12 H12A 0.9800 . ?
C12 H12B 0.9800 . ?
C12 H12C 0.9800 . ?
C12 C11 1.539(2) . ?
C11 C14 1.529(2) . ?
C11 C13 1.540(2) . ?
C9 H9A 0.9900 . ?
C9 H9B 0.9900 . ?
C9 C8 1.527(3) . ?
C23 H23A 0.9800 . ?
C23 H23B 0.9800 . ?
C23 H23C 0.9800 . ?
C23 C21 1.528(2) . ?
C20 H20A 0.9900 . ?
C20 H20B 0.9900 . ?
C20 C19 1.525(2) . ?
C21 C24 1.537(2) . ?
C21 C22 1.536(2) . ?
C2 H2A 0.9800 . ?
C2 H2B 0.9800 . ?
C2 H2C 0.9800 . ?
C14 H14A 0.9800 . ?
C14 H14B 0.9800 . ?
C14 H14C 0.9800 . ?
C8 H8A 0.9900 . ?
C8 H8B 0.9900 . ?
C8 C7 1.527(2) . ?
C7 H7A 0.9900 . ?
C7 H7B 0.9900 . ?
C27 H27A 0.9900 . ?
C27 H27B 0.9900 . ?
C27 C26 1.530(2) . ?
C27 C28 1.520(3) . ?
C26 H26A 0.9900 . ?
C26 H26B 0.9900 . ?
C16 H16A 0.9900 . ?
C16 H16B 0.9900 . ?
C16 C17 1.526(2) . ?
C19 H19A 0.9900 . ?
C19 H19B 0.9900 . ?
C19 C18 1.527(2) . ?
C30 H30A 0.9900 . ?
C30 H30B 0.9900 . ?
C30 C29 1.532(2) . ?
C29 H29A 0.9900 . ?
C29 H29B 0.9900 . ?
C29 C28 1.519(3) . ?
C24 H24A 0.9800 . ?
C24 H24B 0.9800 . ?
C24 H24C 0.9800 . ?
C28 H28A 0.9900 . ?
C28 H28B 0.9900 . ?
C13 H13A 0.9800 . ?
C13 H13B 0.9800 . ?
C13 H13C 0.9800 . ?
C17 H17A 0.9900 . ?
C17 H17B 0.9900 . ?
C17 C18 1.523(3) . ?
C18 H18A 0.9900 . ?
C18 H18B 0.9900 . ?
C22 H22A 0.9800 . ?
C22 H22B 0.9800 . ?
C22 H22C 0.9800 . ?

loop_
_geom_torsion_atom_site_label_1
_geom_torsion_atom_site_label_2
_geom_torsion_atom_site_label_3
_geom_torsion_atom_site_label_4
_geom_torsion
_geom_torsion_site_symmetry_1
_geom_torsion_site_symmetry_2
_geom_torsion_site_symmetry_3
_geom_torsion_site_symmetry_4
_geom_torsion_publ_flag
Bi1 P3 C25 C26 71.69(12) . . . . ?
Bi1 P3 C25 C30 -157.43(9) . . . . ?
Bi1 P3 C21 C23 -49.58(13) . . . . ?
Bi1 P3 C21 C24 -173.25(10) . . . . ?
Bi1 P3 C21 C22 71.46(11) . . . . ?
Bi1 P1 C5 C10 -162.57(10) . . . . ?
Bi1 P1 C5 C6 67.95(12) . . . . ?
Bi1 P1 C1 C3 -40.50(12) . . . . ?
Bi1 P1 C1 C4 -165.31(10) . . . . ?
Bi1 P1 C1 C2 79.67(10) . . . . ?
Bi1 P2 C15 C20 -73.87(10) . . . . ?
Bi1 P2 C15 C16 165.85(10) . . . . ?
Bi1 P2 C11 C12 54.18(11) . . . . ?
Bi1 P2 C11 C14 -67.93(12) . . . . ?
Bi1 P2 C11 C13 169.08(10) . . . . ?
P3 C25 C26 C27 -170.88(11) . . . . ?
P3 C25 C30 C29 165.21(11) . . . . ?
P1 C5 C10 C9 170.07(12) . . . . ?
P1 C5 C6 C7 -174.56(11) . . . . ?
P2 C15 C20 C19 -179.51(11) . . . . ?
P2 C15 C16 C17 175.64(11) . . . . ?
C5 P1 C1 C3 68.30(13) . . . . ?
C5 P1 C1 C4 -56.51(12) . . . . ?
C5 P1 C1 C2 -171.53(10) . . . . ?
C5 C10 C9 C8 55.1(2) . . . . ?
C5 C6 C7 C8 -56.52(19) . . . . ?
C1 P1 C5 C10 90.68(12) . . . . ?
C1 P1 C5 C6 -38.80(14) . . . . ?
C10 C5 C6 C7 56.17(17) . . . . ?
C10 C9 C8 C7 -54.9(2) . . . . ?
C6 C5 C10 C9 -55.73(18) . . . . ?
C15 P2 C11 C12 160.04(11) . . . . ?
C15 P2 C11 C14 37.93(14) . . . . ?
C15 P2 C11 C13 -85.06(12) . . . . ?
C15 C20 C19 C18 56.52(19) . . . . ?
C15 C16 C17 C18 -57.72(19) . . . . ?
C25 P3 C21 C23 60.70(14) . . . . ?
C25 P3 C21 C24 -62.97(13) . . . . ?
C25 P3 C21 C22 -178.26(11) . . . . ?
C25 C30 C29 C28 55.88(19) . . . . ?
C11 P2 C15 C20 -176.85(10) . . . . ?
C11 P2 C15 C16 62.87(13) . . . . ?
C9 C8 C7 C6 55.8(2) . . . . ?
C20 C15 C16 C17 56.28(17) . . . . ?
C20 C19 C18 C17 -55.0(2) . . . . ?
C21 P3 C25 C26 -35.40(14) . . . . ?
C21 P3 C25 C30 95.47(12) . . . . ?
C26 C25 C30 C29 -58.50(17) . . . . ?
C26 C27 C28 C29 53.7(2) . . . . ?
C16 C15 C20 C19 -56.46(17) . . . . ?
C16 C17 C18 C19 56.3(2) . . . . ?
C30 C25 C26 C27 58.26(17) . . . . ?
C30 C29 C28 C27 -53.6(2) . . . . ?
C28 C27 C26 C25 -55.89(18) . . . . ?
